data_4348243
loop_
_publ_author_name
'Gan, C. R. Raymond'
'Liu, Zhaolin'
'Bai, Shi-Qiang'
'Tay, Siok Wei'
'Ge, Xiaoming'
'Wu, Ji-En'
'Hor, T. S. Andy'

_publ_section_title
;
 A biomimetic photoelectrochemical device from a molecular heterometallic
 sodium--manganese water splitting catalyst
;
_journal_issue 9
_journal_name_full 'Inorg. Chem. Front.'
_journal_page_first 705
_journal_paper_doi 10.1039/C4QI00081A
_journal_volume 1
_journal_year 2014
_chemical_formula_sum 'C53 H40 Mn4 N8 Na6 O58.5'
_chemical_formula_weight 2082.63
_space_group_IT_number 15
_space_group_name_Hall '-C 2yc'
_space_group_name_H-M_alt 'C 1 2/c 1'
_symmetry_cell_setting monoclinic
_symmetry_space_group_name_H-M 'C 1 2/c 1'
_atom_sites_solution_hydrogens geom
_atom_sites_solution_primary direct
_atom_sites_solution_secondary difmap
_audit_creation_method SHELXL-97
_cell_angle_alpha 90.00
_cell_angle_beta 110.496(3)
_cell_angle_gamma 90.00
_cell_formula_units_Z 4
_cell_length_a 20.236(2)
_cell_length_b 26.324(4)
_cell_length_c 16.580(2)
_cell_measurement_reflns_used 996
_cell_measurement_temperature 100(2)
_cell_measurement_theta_max 22.96
_cell_measurement_theta_min 2.56
_cell_volume 8272.9(18)
_computing_cell_refinement 'Bruker SMART'
_computing_data_collection 'Bruker SMART'
_computing_data_reduction 'Bruker SAINT'
_computing_molecular_graphics 'Bruker SHELXTL'
_computing_publication_material 'Bruker SHELXTL'
_computing_structure_refinement 'SHELXL-97 (Sheldrick, 1997)'
_computing_structure_solution 'SHELXS-97 (Sheldrick, 1990)'
_diffrn_ambient_temperature 100(2)
_diffrn_measured_fraction_theta_full 0.999
_diffrn_measured_fraction_theta_max 0.999
_diffrn_measurement_device_type 'CCD area detector'
_diffrn_measurement_method 'phi and omega scans'
_diffrn_radiation_monochromator graphite
_diffrn_radiation_source 'fine-focus sealed tube'
_diffrn_radiation_type MoK\a
_diffrn_radiation_wavelength 0.71073
_diffrn_reflns_av_R_equivalents 0.0477
_diffrn_reflns_av_sigmaI/netI 0.0523
_diffrn_reflns_limit_h_max 24
_diffrn_reflns_limit_h_min -18
_diffrn_reflns_limit_k_max 31
_diffrn_reflns_limit_k_min -27
_diffrn_reflns_limit_l_max 19
_diffrn_reflns_limit_l_min -19
_diffrn_reflns_number 23951
_diffrn_reflns_theta_full 25.00
_diffrn_reflns_theta_max 25.00
_diffrn_reflns_theta_min 2.03
_exptl_absorpt_coefficient_mu 0.748
_exptl_absorpt_correction_T_max 0.4915
_exptl_absorpt_correction_T_min 0.3603
_exptl_absorpt_correction_type multi-scan
_exptl_absorpt_process_details 'Sadabs, (Sheldrick 2008)'
_exptl_crystal_colour Orange
_exptl_crystal_density_diffrn 1.672
_exptl_crystal_density_meas ?
_exptl_crystal_density_method 'not measured'
_exptl_crystal_description Block
_exptl_crystal_F_000 4192
_exptl_crystal_size_max 0.60
_exptl_crystal_size_mid 0.25
_exptl_crystal_size_min 0.15
_refine_diff_density_max 1.745
_refine_diff_density_min -1.369
_refine_diff_density_rms 0.137
_refine_ls_extinction_method none
_refine_ls_goodness_of_fit_ref 1.041
_refine_ls_hydrogen_treatment mixed
_refine_ls_matrix_type full
_refine_ls_number_parameters 648
_refine_ls_number_reflns 7285
_refine_ls_number_restraints 133
_refine_ls_restrained_S_all 1.055
_refine_ls_R_factor_all 0.1064
_refine_ls_R_factor_gt 0.0865
_refine_ls_shift/su_max 0.002
_refine_ls_shift/su_mean 0.000
_refine_ls_structure_factor_coef Fsqd
_refine_ls_weighting_details 'calc w=1/[\s^2^(Fo^2^)+(0.1559P)^2^+69.3291P] where P=(Fo^2^+2Fc^2^)/3'
_refine_ls_weighting_scheme calc
_refine_ls_wR_factor_gt 0.2460
_refine_ls_wR_factor_ref 0.2655
_reflns_number_gt 5610
_reflns_number_total 7285
_reflns_threshold_expression >2sigma(I)
_cod_data_source_file c4qi00081a2.cif
_cod_data_source_block c302a
_cod_depositor_comments
;
The following automatic conversions were performed:

data item '_exptl_absorpt_correction_type' value 'Multi-scan' was
changed to 'multi-scan' in accordance with the
/home/saulius/struct/COD-crude-data/automatic-downloads/DataCite-retrospective/RSC/depositions/lib/dictionaries/cif_core.dic
dictionary named 'cif_core.dic' version 2.4.2 last updated on
2011-04-26.

data item '_symmetry_cell_setting' value 'Monoclinic' was changed to
'monoclinic' in accordance with the
/home/saulius/struct/COD-crude-data/automatic-downloads/DataCite-retrospective/RSC/depositions/lib/dictionaries/cif_core.dic
dictionary named 'cif_core.dic' version 2.4.2 last updated on
2011-04-26.

data item '_exptl_crystal_density_meas' value 'Not Measured' was
changed to '?' -- the value is perceived as not measured.

Automatic conversion script
Id: cif_fix_values 6909 2019-04-08 15:41:33Z antanas 
;
_cod_original_cell_volume 8272.8(18)
_cod_original_sg_symbol_H-M C2/c
_cod_original_formula_sum 'C53 H40 Mn4 N8 Na6 O58.50'
_cod_database_code 4348243

loop_
_symmetry_equiv_pos_as_xyz
'x, y, z'
'-x, y, -z+1/2'
'x+1/2, y+1/2, z'
'-x+1/2, y+1/2, -z+1/2'
'-x, -y, -z'
'x, -y, z-1/2'
'-x+1/2, -y+1/2, -z'
'x+1/2, -y+1/2, z-1/2'

loop_
_atom_site_label
_atom_site_type_symbol
_atom_site_fract_x
_atom_site_fract_y
_atom_site_fract_z
_atom_site_U_iso_or_equiv
_atom_site_adp_type
_atom_site_occupancy
_atom_site_symmetry_multiplicity
_atom_site_calc_flag
_atom_site_refinement_flags
_atom_site_disorder_assembly
_atom_site_disorder_group
O3S O 1.0000 -0.0009(12) 0.7500 0.126(9) Uani 0.50 2 d SPU . 2
C5S C 0.9560(13) 0.0428(13) 0.705(2) 0.108(8) Uani 0.50 1 d PU . 2
O14W O 0.9332(6) 0.0751(5) 0.7627(12) 0.093(5) Uani 0.50 1 d PU . 1
Na3 Na 0.8545(4) 0.0623(2) 0.8662(4) 0.129(2) Uani 1 1 d . . .
Na4 Na 1.0325(4) 0.0981(2) 0.9511(5) 0.138(2) Uani 1 1 d . . .
C1S C 0.1515(9) 0.2531(7) 0.8095(10) 0.053(4) Uani 0.50 1 d PU . .
C2S C 0.0874(10) 0.2788(7) 0.7804(10) 0.057(4) Uani 0.50 1 d P . .
O1S O 0.1974(10) 0.2834(7) 0.8074(10) 0.099(5) Uani 0.50 1 d PU . .
O12W O 0.2209(8) 0.1833(5) 0.1056(10) 0.081(4) Uani 0.50 1 d PU . .
O13W O 0.0710(8) 0.1951(9) 0.7739(10) 0.117(7) Uani 0.50 1 d P . .
O1W O 0.6423(5) 0.0459(3) 0.4310(7) 0.096(3) Uani 1 1 d DU . .
H11W H 0.6861(19) 0.042(5) 0.459(8) 0.116 Uiso 1 1 d D . .
H12W H 0.630(8) 0.071(4) 0.396(7) 0.116 Uiso 1 1 d D . .
O2W O 0.4330(4) 0.2185(3) 0.3649(4) 0.077(2) Uani 1 1 d DU . .
H21W H 0.472(3) 0.223(5) 0.406(5) 0.092 Uiso 1 1 d D . .
H22W H 0.408(5) 0.229(4) 0.394(6) 0.092 Uiso 1 1 d D . .
O3W O 0.4323(8) 0.1262(5) 0.2426(6) 0.166(5) Uani 1 1 d U . .
O4W O 0.7328(5) 0.0545(3) 0.8497(5) 0.093(2) Uani 1 1 d U . .
O5W O 0.9546(7) 0.0208(4) 0.8853(9) 0.153(4) Uani 1 1 d U . .
O6W O 0.9157(7) 0.1379(4) 0.8781(12) 0.182(6) Uani 1 1 d U . .
O7W O 1.0552(5) 0.0992(6) 0.8245(10) 0.168(5) Uani 1 1 d U . .
O8W O 1.0916(6) 0.1756(3) 0.9869(8) 0.131(4) Uani 1 1 d U . .
O9W O 1.1325(5) 0.0526(3) 1.0077(5) 0.102(3) Uani 1 1 d U . .
O10W O 1.0022(4) 0.0749(3) 1.0864(8) 0.130(4) Uani 1 1 d U . .
Mn1 Mn 0.60897(4) 0.07863(3) 0.53259(6) 0.0323(3) Uani 1 1 d . . .
Mn2 Mn 0.30821(5) 0.03938(4) 0.38796(7) 0.0397(3) Uani 1 1 d . . .
Na1 Na 0.44481(16) 0.13102(13) 0.3864(2) 0.0572(8) Uani 1 1 d . . .
O1 O 0.5652(2) 0.09877(15) 0.6296(3) 0.0324(9) Uani 1 1 d . . .
O2 O 0.7078(2) 0.04287(17) 0.6275(4) 0.0530(15) Uani 1 1 d U . .
O3 O 0.8233(3) 0.0494(2) 0.6951(6) 0.094(3) Uani 1 1 d U . .
O4 O 0.5656(3) 0.14722(19) 0.4557(3) 0.0482(12) Uani 1 1 d . . .
O5 O 0.5797(4) 0.2280(2) 0.4302(5) 0.080(2) Uani 1 1 d . . .
O6 O 0.5693(2) 0.33374(16) 0.6678(3) 0.0432(12) Uani 1 1 d . . .
O7 O 0.4604(2) 0.31857(16) 0.6502(3) 0.0427(12) Uani 1 1 d . . .
O8 O 0.36069(19) 0.10784(15) 0.4421(3) 0.0300(9) Uani 1 1 d . . .
O9 O 0.2439(2) 0.03877(16) 0.4687(3) 0.0430(12) Uani 1 1 d . . .
O10 O 0.1376(3) 0.0531(2) 0.4768(4) 0.0556(14) Uani 1 1 d . . .
O11 O 0.3162(3) 0.0529(2) 0.2621(4) 0.0534(14) Uani 1 1 d . . .
O12 O 0.2608(4) 0.0794(3) 0.1285(4) 0.0746(19) Uani 1 1 d . . .
O13 O 0.2315(2) 0.23530(18) 0.6659(3) 0.0387(11) Uani 1 1 d . . .
O14 O 0.1426(2) 0.23095(18) 0.5460(3) 0.0406(11) Uani 1 1 d . . .
O15 O 0.5885(2) -0.00262(16) 0.5645(3) 0.0429(12) Uani 1 1 d . . .
O16 O 0.5009(2) -0.05618(17) 0.5552(3) 0.0417(11) Uani 1 1 d . . .
N1 N 0.6923(3) 0.1428(2) 0.5871(4) 0.0396(13) Uani 1 1 d . . .
N2 N 0.5205(3) 0.30360(19) 0.6573(3) 0.0329(12) Uani 1 1 d . . .
N3 N 0.2105(2) 0.08678(19) 0.3151(3) 0.0310(11) Uani 1 1 d . . .
N4 N 0.2052(3) 0.22104(18) 0.5906(3) 0.0278(11) Uani 1 1 d . . .
C1 C 0.5542(3) 0.1467(2) 0.6376(3) 0.0230(11) Uani 1 1 d . . .
C2 C 0.6108(3) 0.1822(2) 0.6536(4) 0.0253(12) Uani 1 1 d . . .
C3 C 0.5997(3) 0.2332(2) 0.6609(4) 0.0268(12) Uani 1 1 d . . .
H3 H 0.6379 0.2564 0.6727 0.032 Uiso 1 1 calc R . .
C4 C 0.5325(3) 0.2508(2) 0.6512(4) 0.0249(11) Uani 1 1 d . . .
C5 C 0.4765(3) 0.2171(2) 0.6367(3) 0.0238(11) Uani 1 1 d . . .
H5 H 0.4311 0.2299 0.6305 0.029 Uiso 1 1 calc R . .
C6 C 0.4859(3) 0.1654(2) 0.6313(3) 0.0229(11) Uani 1 1 d . . .
C7 C 0.6835(3) 0.1622(2) 0.6670(4) 0.0355(14) Uani 1 1 d . . .
H7A H 0.7182 0.1896 0.6912 0.043 Uiso 1 1 calc R . .
H7B H 0.6942 0.1343 0.7098 0.043 Uiso 1 1 calc R . .
C8 C 0.7631(3) 0.1201(3) 0.6094(6) 0.056(2) Uani 1 1 d U . .
C9 C 0.7659(3) 0.0673(3) 0.6483(7) 0.064(3) Uani 1 1 d U . .
C10 C 0.6795(4) 0.1836(3) 0.5230(6) 0.056(2) Uani 1 1 d . . .
H10A H 0.7080 0.1773 0.4862 0.067 Uiso 1 1 calc R . .
H10B H 0.6951 0.2164 0.5530 0.067 Uiso 1 1 calc R . .
C11 C 0.6027(5) 0.1874(3) 0.4671(5) 0.0522(19) Uani 1 1 d . . .
C12 C 0.4264(3) 0.1283(2) 0.6205(4) 0.0251(12) Uani 1 1 d . . .
H12A H 0.4263 0.1189 0.6783 0.030 Uiso 1 1 calc R . .
H12B H 0.4357 0.0971 0.5931 0.030 Uiso 1 1 calc R . .
C13 C 0.3254(3) 0.1362(2) 0.4774(4) 0.0235(11) Uani 1 1 d . . .
C14 C 0.3540(3) 0.1481(2) 0.5674(4) 0.0225(11) Uani 1 1 d . . .
C15 C 0.3136(3) 0.1761(2) 0.6030(4) 0.0236(11) Uani 1 1 d . . .
H15 H 0.3318 0.1845 0.6625 0.028 Uiso 1 1 calc R . .
C16 C 0.2460(3) 0.1923(2) 0.5518(4) 0.0246(12) Uani 1 1 d . . .
C17 C 0.2176(3) 0.1812(2) 0.4646(4) 0.0247(12) Uani 1 1 d . . .
H17 H 0.1715 0.1925 0.4312 0.030 Uiso 1 1 calc R . .
C18 C 0.2570(3) 0.1538(2) 0.4271(4) 0.0244(11) Uani 1 1 d . . .
C19 C 0.2296(3) 0.1420(2) 0.3322(4) 0.0302(13) Uani 1 1 d . . .
H19A H 0.1874 0.1631 0.3033 0.036 Uiso 1 1 calc R . .
H19B H 0.2660 0.1508 0.3074 0.036 Uiso 1 1 calc R . .
C20 C 0.1534(3) 0.0726(2) 0.3453(4) 0.0326(13) Uani 1 1 d . . .
H20A H 0.1245 0.0457 0.3074 0.039 Uiso 1 1 calc R . .
H20B H 0.1226 0.1024 0.3412 0.039 Uiso 1 1 calc R . .
C21 C 0.1802(3) 0.0537(2) 0.4370(5) 0.0390(16) Uani 1 1 d . . .
C22 C 0.1950(3) 0.0767(3) 0.2227(4) 0.0377(15) Uani 1 1 d . . .
H22A H 0.1681 0.1056 0.1885 0.045 Uiso 1 1 calc R . .
H22B H 0.1652 0.0459 0.2056 0.045 Uiso 1 1 calc R . .
C23 C 0.2623(4) 0.0691(3) 0.2025(5) 0.0483(18) Uani 1 1 d . . .
C24 C 0.5257(3) -0.0177(2) 0.5349(4) 0.0348(15) Uani 1 1 d . . .
O11W O 0.3743(5) -0.0319(3) 0.2711(6) 0.032(2) Uani 0.50 1 d PU A 1
C4S C 0.4949(15) -0.0127(11) 0.1757(19) 0.112(9) Uani 0.50 1 d PDU . 2
C3S C 0.4555(8) 0.0081(6) 0.2303(12) 0.062(4) Uani 0.50 1 d PDU . 2
O2S O 0.4070(6) -0.0271(4) 0.2498(7) 0.048(3) Uani 0.50 1 d PD B 2

loop_
_atom_site_aniso_label
_atom_site_aniso_U_11
_atom_site_aniso_U_22
_atom_site_aniso_U_33
_atom_site_aniso_U_23
_atom_site_aniso_U_13
_atom_site_aniso_U_12
O3S 0.121(16) 0.118(16) 0.137(17) 0.000 0.041(14) 0.000
C5S 0.069(12) 0.137(17) 0.118(16) -0.026(14) 0.035(12) -0.004(12)
O14W 0.043(6) 0.046(7) 0.148(12) -0.021(8) -0.017(7) 0.008(5)
Na3 0.164(6) 0.112(4) 0.102(4) -0.017(3) 0.033(4) -0.014(4)
Na4 0.130(5) 0.093(4) 0.202(7) 0.011(4) 0.071(5) 0.012(3)
C1S 0.046(8) 0.074(10) 0.037(7) 0.001(7) 0.013(6) -0.007(7)
C2S 0.075(12) 0.060(10) 0.036(8) -0.001(7) 0.017(8) 0.008(8)
O1S 0.125(12) 0.114(11) 0.077(9) 0.022(8) 0.059(9) 0.040(10)
O12W 0.116(10) 0.056(7) 0.120(11) 0.038(7) 0.102(9) 0.034(7)
O13W 0.055(8) 0.22(2) 0.080(10) 0.050(12) 0.030(7) -0.011(11)
O1W 0.112(6) 0.082(5) 0.130(7) -0.055(5) 0.086(6) -0.028(5)
O2W 0.093(5) 0.080(4) 0.076(4) 0.018(4) 0.052(4) 0.046(4)
O3W 0.229(12) 0.173(10) 0.071(5) -0.017(6) 0.022(7) -0.088(9)
O4W 0.121(6) 0.078(5) 0.074(5) -0.017(4) 0.025(4) -0.013(4)
O5W 0.163(10) 0.109(8) 0.166(10) -0.006(7) 0.031(8) -0.028(7)
O6W 0.152(10) 0.092(7) 0.341(18) 0.008(9) 0.136(11) 0.031(7)
O7W 0.075(6) 0.212(13) 0.190(12) 0.000(10) 0.010(7) -0.019(7)
O8W 0.141(8) 0.064(5) 0.160(9) -0.022(5) 0.016(7) -0.010(5)
O9W 0.125(7) 0.105(6) 0.066(4) -0.001(4) 0.019(4) 0.022(5)
O10W 0.066(5) 0.092(6) 0.234(11) -0.079(7) 0.056(6) -0.024(4)
Mn1 0.0188(5) 0.0287(5) 0.0480(6) -0.0127(4) 0.0098(4) -0.0037(3)
Mn2 0.0165(5) 0.0305(5) 0.0578(7) -0.0201(5) -0.0050(4) 0.0075(4)
Na1 0.0501(17) 0.065(2) 0.070(2) 0.0221(16) 0.0382(16) 0.0243(15)
O1 0.022(2) 0.023(2) 0.053(3) -0.0022(19) 0.0144(19) 0.0009(16)
O2 0.015(2) 0.034(2) 0.096(4) -0.028(3) 0.002(2) 0.0005(18)
O3 0.020(3) 0.053(3) 0.178(7) -0.041(4) -0.004(3) 0.001(2)
O4 0.055(3) 0.039(3) 0.049(3) -0.001(2) 0.016(2) -0.008(2)
O5 0.113(6) 0.052(4) 0.091(5) 0.022(3) 0.056(4) -0.003(4)
O6 0.026(2) 0.025(2) 0.073(3) -0.008(2) 0.011(2) -0.0088(18)
O7 0.022(2) 0.028(2) 0.070(3) -0.011(2) 0.006(2) 0.0035(17)
O8 0.0180(19) 0.030(2) 0.039(2) -0.0114(18) 0.0064(17) 0.0035(16)
O9 0.029(2) 0.028(2) 0.058(3) 0.008(2) -0.002(2) -0.0002(18)
O10 0.038(3) 0.062(3) 0.066(3) 0.025(3) 0.017(3) -0.001(2)
O11 0.033(3) 0.060(3) 0.065(3) -0.023(3) 0.014(2) 0.014(2)
O12 0.075(4) 0.086(5) 0.079(4) 0.016(4) 0.046(4) 0.030(4)
O13 0.040(3) 0.048(3) 0.030(2) 0.002(2) 0.015(2) 0.016(2)
O14 0.023(2) 0.050(3) 0.046(3) -0.002(2) 0.009(2) 0.0160(19)
O15 0.013(2) 0.028(2) 0.075(3) -0.014(2) 0.000(2) 0.0002(16)
O16 0.024(2) 0.035(3) 0.059(3) -0.003(2) 0.005(2) -0.0001(19)
N1 0.025(3) 0.035(3) 0.064(4) -0.018(3) 0.022(3) -0.005(2)
N2 0.021(3) 0.027(3) 0.044(3) -0.005(2) 0.003(2) -0.001(2)
N3 0.021(2) 0.030(3) 0.036(3) -0.010(2) 0.002(2) 0.003(2)
N4 0.028(3) 0.027(2) 0.031(3) 0.004(2) 0.013(2) 0.007(2)
C1 0.019(3) 0.024(3) 0.024(3) 0.000(2) 0.004(2) 0.001(2)
C2 0.018(3) 0.029(3) 0.028(3) -0.004(2) 0.007(2) 0.000(2)
C3 0.018(3) 0.029(3) 0.029(3) -0.005(2) 0.003(2) -0.004(2)
C4 0.022(3) 0.021(3) 0.026(3) -0.003(2) 0.003(2) 0.001(2)
C5 0.015(2) 0.026(3) 0.027(3) -0.002(2) 0.004(2) 0.002(2)
C6 0.018(3) 0.025(3) 0.023(3) 0.000(2) 0.004(2) 0.003(2)
C7 0.017(3) 0.031(3) 0.052(4) -0.014(3) 0.004(3) -0.003(2)
C8 0.022(3) 0.041(4) 0.107(6) -0.033(4) 0.026(4) -0.007(3)
C9 0.015(3) 0.044(4) 0.121(7) -0.045(5) 0.009(4) -0.001(3)
C10 0.060(5) 0.044(4) 0.082(6) -0.016(4) 0.049(5) -0.019(4)
C11 0.076(6) 0.042(4) 0.052(4) 0.001(3) 0.039(4) -0.005(4)
C12 0.017(3) 0.022(3) 0.034(3) 0.003(2) 0.005(2) 0.002(2)
C13 0.018(3) 0.018(3) 0.035(3) -0.002(2) 0.009(2) -0.001(2)
C14 0.017(3) 0.018(3) 0.030(3) 0.001(2) 0.006(2) -0.001(2)
C15 0.021(3) 0.022(3) 0.028(3) 0.004(2) 0.009(2) -0.002(2)
C16 0.024(3) 0.017(3) 0.036(3) 0.003(2) 0.014(2) 0.003(2)
C17 0.016(3) 0.020(3) 0.037(3) 0.001(2) 0.008(2) 0.004(2)
C18 0.018(3) 0.018(3) 0.034(3) -0.002(2) 0.004(2) -0.001(2)
C19 0.021(3) 0.028(3) 0.036(3) -0.004(2) 0.003(2) 0.006(2)
C20 0.021(3) 0.030(3) 0.041(3) -0.006(3) 0.004(3) 0.001(2)
C21 0.030(3) 0.023(3) 0.052(4) 0.005(3) 0.000(3) -0.004(2)
C22 0.029(3) 0.041(4) 0.038(3) -0.012(3) 0.005(3) 0.007(3)
C23 0.047(4) 0.040(4) 0.062(5) -0.009(4) 0.024(4) 0.012(3)
C24 0.016(3) 0.027(3) 0.057(4) -0.014(3) 0.006(3) 0.003(2)
O11W 0.033(5) 0.031(5) 0.029(5) 0.001(4) 0.007(4) 0.014(4)
C4S 0.11(2) 0.12(2) 0.14(2) -0.007(17) 0.075(18) -0.010(16)
C3S 0.063(11) 0.051(10) 0.074(11) 0.013(8) 0.027(9) 0.012(8)
O2S 0.043(6) 0.055(7) 0.045(6) -0.012(5) 0.014(5) 0.015(5)

loop_
_atom_type_symbol
_atom_type_description
_atom_type_scat_dispersion_real
_atom_type_scat_dispersion_imag
_atom_type_scat_source
C C 0.0033 0.0016 'International Tables Vol C Tables 4.2.6.8 and 6.1.1.4'
H H 0.0000 0.0000 'International Tables Vol C Tables 4.2.6.8 and 6.1.1.4'
N N 0.0061 0.0033 'International Tables Vol C Tables 4.2.6.8 and 6.1.1.4'
O O 0.0106 0.0060 'International Tables Vol C Tables 4.2.6.8 and 6.1.1.4'
Na Na 0.0362 0.0249 'International Tables Vol C Tables 4.2.6.8 and 6.1.1.4'
Mn Mn 0.3368 0.7283 'International Tables Vol C Tables 4.2.6.8 and 6.1.1.4'

loop_
_geom_angle_atom_site_label_1
_geom_angle_atom_site_label_2
_geom_angle_atom_site_label_3
_geom_angle
_geom_angle_site_symmetry_1
_geom_angle_site_symmetry_3
C5S O3S C5S 78(3) . 2_756
O3S C5S O7W 153(2) . 2_756
O3S C5S C5S 50.8(13) . 2_756
O7W C5S C5S 104.0(11) 2_756 2_756
O3S C5S Na4 125.9(14) . 2_756
O7W C5S Na4 47.4(11) 2_756 2_756
C5S C5S Na4 110.0(16) 2_756 2_756
O7W O14W Na3 151.5(8) 2_756 .
O5W Na3 O6W 88.7(5) . .
O5W Na3 O4W 145.5(5) . .
O6W Na3 O4W 125.7(4) . .
O5W Na3 O10 94.5(4) . 2_656
O6W Na3 O10 98.8(5) . 2_656
O4W Na3 O10 78.7(3) . 2_656
O5W Na3 O3 87.4(4) . .
O6W Na3 O3 96.8(5) . .
O4W Na3 O3 90.9(3) . .
O10 Na3 O3 164.3(3) 2_656 .
O5W Na3 O14W 56.6(5) . .
O6W Na3 O14W 62.4(5) . .
O4W Na3 O14W 137.8(4) . .
O10 Na3 O14W 143.5(4) 2_656 .
O3 Na3 O14W 48.1(3) . .
O5W Na3 Na4 47.0(3) . .
O6W Na3 Na4 44.9(4) . .
O4W Na3 Na4 160.3(3) . .
O10 Na3 Na4 85.8(2) 2_656 .
O3 Na3 Na4 106.6(3) . .
O14W Na3 Na4 58.5(3) . .
O9W Na4 O7W 87.1(4) . .
O9W Na4 O8W 93.1(4) . .
O7W Na4 O8W 88.4(5) . .
O9W Na4 O6W 172.4(5) . .
O7W Na4 O6W 90.5(5) . .
O8W Na4 O6W 94.1(4) . .
O9W Na4 O5W 94.8(4) . .
O7W Na4 O5W 84.9(5) . .
O8W Na4 O5W 169.4(5) . .
O6W Na4 O5W 77.8(5) . .
O9W Na4 O10W 88.0(4) . .
O7W Na4 O10W 166.9(5) . .
O8W Na4 O10W 104.0(5) . .
O6W Na4 O10W 92.8(5) . .
O5W Na4 O10W 83.4(4) . .
O9W Na4 C5S 77.0(6) . 2_756
O7W Na4 C5S 29.8(7) . 2_756
O8W Na4 C5S 116.6(7) . 2_756
O6W Na4 C5S 97.5(7) . 2_756
O5W Na4 C5S 58.7(6) . 2_756
O10W Na4 C5S 137.1(6) . 2_756
O9W Na4 Na3 132.1(4) . .
O7W Na4 Na3 98.2(4) . .
O8W Na4 Na3 134.4(4) . .
O6W Na4 Na3 41.2(3) . .
O5W Na4 Na3 39.3(3) . .
O10W Na4 Na3 76.3(3) . .
C5S Na4 Na3 84.5(5) 2_756 .
O1S C1S C2S 107.2(17) . .
Na3 O5W Na4 93.7(5) . .
Na3 O6W Na4 94.0(5) . .
C5S O7W O14W 54.2(12) 2_756 2_756
C5S O7W Na4 102.7(13) 2_756 .
O14W O7W Na4 156.8(10) 2_756 .
O1 Mn1 O1W 169.9(2) . .
O1 Mn1 O4 92.59(18) . .
O1W Mn1 O4 92.6(3) . .
O1 Mn1 O16 88.63(17) . 5_656
O1W Mn1 O16 84.3(3) . 5_656
O4 Mn1 O16 74.94(18) . 5_656
O1 Mn1 O2 94.43(19) . .
O1W Mn1 O2 86.4(3) . .
O4 Mn1 O2 144.59(18) . .
O16 Mn1 O2 139.82(17) 5_656 .
O1 Mn1 O15 84.36(17) . .
O1W Mn1 O15 86.6(3) . .
O4 Mn1 O15 146.61(17) . .
O16 Mn1 O15 71.76(16) 5_656 .
O2 Mn1 O15 68.73(16) . .
O1 Mn1 N1 87.87(17) . .
O1W Mn1 N1 101.9(2) . .
O4 Mn1 N1 73.7(2) . .
O16 Mn1 N1 148.19(19) 5_656 .
O2 Mn1 N1 71.98(19) . .
O15 Mn1 N1 139.13(19) . .
O1 Mn1 Na1 83.44(12) . .
O1W Mn1 Na1 95.3(3) . .
O4 Mn1 Na1 38.51(14) . .
O16 Mn1 Na1 37.64(13) 5_656 .
O2 Mn1 Na1 176.55(16) . .
O15 Mn1 Na1 108.28(12) . .
N1 Mn1 Na1 110.57(16) . .
O8 Mn2 O9 93.70(16) . .
O8 Mn2 O11 94.20(19) . .
O9 Mn2 O11 148.65(18) . .
O8 Mn2 O15 87.12(15) . 5_656
O9 Mn2 O15 118.66(19) . 5_656
O11 Mn2 O15 92.0(2) . 5_656
O8 Mn2 O2 156.80(18) . 5_656
O9 Mn2 O2 88.21(19) . 5_656
O11 Mn2 O2 96.1(2) . 5_656
O15 Mn2 O2 71.83(16) 5_656 5_656
O8 Mn2 N3 88.42(16) . .
O9 Mn2 N3 74.66(18) . .
O11 Mn2 N3 75.30(18) . .
O15 Mn2 N3 166.2(2) 5_656 .
O2 Mn2 N3 114.29(18) 5_656 .
O8 Mn2 Na1 34.97(12) . .
O9 Mn2 Na1 128.65(13) . .
O11 Mn2 Na1 65.05(15) . .
O15 Mn2 Na1 70.50(13) 5_656 .
O2 Mn2 Na1 136.76(14) 5_656 .
N3 Mn2 Na1 98.70(14) . .
O8 Na1 O16 85.08(19) . 5_656
O8 Na1 O3W 125.1(4) . .
O16 Na1 O3W 104.6(4) 5_656 .
O8 Na1 O2W 105.9(2) . .
O16 Na1 O2W 157.0(3) 5_656 .
O3W Na1 O2W 85.8(4) . .
O8 Na1 O4 130.2(2) . .
O16 Na1 O4 71.80(18) 5_656 .
O3W Na1 O4 103.6(4) . .
O2W Na1 O4 85.9(3) . .
O8 Na1 Mn1 105.40(14) . .
O16 Na1 Mn1 37.09(12) 5_656 .
O3W Na1 Mn1 114.4(4) . .
O2W Na1 Mn1 119.9(2) . .
O4 Na1 Mn1 35.85(13) . .
O8 Na1 Mn2 32.19(11) . .
O16 Na1 Mn2 71.56(14) 5_656 .
O3W Na1 Mn2 99.2(3) . .
O2W Na1 Mn2 127.8(2) . .
O4 Na1 Mn2 140.58(17) . .
Mn1 Na1 Mn2 105.11(8) . .
C1 O1 Mn1 116.5(4) . .
C9 O2 Mn2 127.8(4) . 5_656
C9 O2 Mn1 118.9(5) . .
Mn2 O2 Mn1 105.69(18) 5_656 .
C9 O3 Na3 115.6(7) . .
C11 O4 Mn1 119.9(5) . .
C11 O4 Na1 133.1(5) . .
Mn1 O4 Na1 105.6(2) . .
C13 O8 Mn2 113.8(3) . .
C13 O8 Na1 129.1(4) . .
Mn2 O8 Na1 112.84(19) . .
C21 O9 Mn2 118.9(5) . .
C21 O10 Na3 136.3(5) . 2_656
C23 O11 Mn2 118.1(5) . .
C24 O15 Mn2 135.3(4) . 5_656
C24 O15 Mn1 116.6(4) . .
Mn2 O15 Mn1 105.71(18) 5_656 .
C24 O16 Mn1 116.2(4) . 5_656
C24 O16 Na1 130.0(4) . 5_656
Mn1 O16 Na1 105.3(2) 5_656 5_656
C10 N1 C8 112.8(6) . .
C10 N1 C7 110.4(5) . .
C8 N1 C7 108.9(6) . .
C10 N1 Mn1 109.3(4) . .
C8 N1 Mn1 108.0(4) . .
C7 N1 Mn1 107.3(4) . .
O6 N2 O7 121.2(5) . .
O6 N2 C4 119.4(5) . .
O7 N2 C4 119.3(5) . .
C20 N3 C22 113.8(5) . .
C20 N3 C19 111.4(4) . .
C22 N3 C19 108.4(5) . .
C20 N3 Mn2 108.7(4) . .
C22 N3 Mn2 106.2(3) . .
C19 N3 Mn2 108.0(3) . .
O13 N4 O14 121.7(5) . .
O13 N4 C16 120.3(5) . .
O14 N4 C16 118.0(5) . .
O1 C1 C2 120.0(5) . .
O1 C1 C6 121.4(5) . .
C2 C1 C6 118.5(5) . .
C3 C2 C1 120.7(5) . .
C3 C2 C7 120.8(5) . .
C1 C2 C7 118.4(5) . .
C2 C3 C4 119.9(5) . .
C5 C4 C3 120.8(5) . .
C5 C4 N2 119.0(5) . .
C3 C4 N2 120.1(5) . .
C6 C5 C4 121.1(5) . .
C5 C6 C1 118.9(5) . .
C5 C6 C12 121.5(5) . .
C1 C6 C12 119.6(5) . .
N1 C7 C2 113.9(5) . .
N1 C8 C9 111.4(6) . .
O3 C9 O2 123.4(9) . .
O3 C9 C8 119.8(7) . .
O2 C9 C8 116.7(7) . .
N1 C10 C11 112.0(6) . .
O5 C11 O4 122.9(9) . .
O5 C11 C10 119.2(8) . .
O4 C11 C10 117.7(7) . .
C6 C12 C14 114.6(4) . .
O8 C13 C18 119.8(5) . .
O8 C13 C14 120.4(5) . .
C18 C13 C14 119.7(5) . .
C15 C14 C13 118.6(5) . .
C15 C14 C12 122.2(5) . .
C13 C14 C12 119.2(5) . .
C14 C15 C16 120.2(5) . .
C17 C16 C15 121.9(5) . .
C17 C16 N4 119.1(5) . .
C15 C16 N4 119.0(5) . .
C18 C17 C16 119.1(5) . .
C17 C18 C13 120.4(5) . .
C17 C18 C19 121.4(5) . .
C13 C18 C19 118.2(5) . .
N3 C19 C18 111.9(5) . .
N3 C20 C21 112.4(5) . .
O10 C21 O9 124.3(7) . .
O10 C21 C20 117.5(6) . .
O9 C21 C20 118.2(6) . .
N3 C22 C23 111.7(5) . .
O12 C23 O11 124.0(7) . .
O12 C23 C22 118.2(7) . .
O11 C23 C22 117.8(7) . .
O16 C24 O15 127.5(6) . .
O16 C24 C24 117.8(6) . 5_656
O15 C24 C24 114.8(7) . 5_656
C3S C4S C3S 65.1(14) . 2_655
O2S C3S C4S 116.1(15) . .
O2S C3S C4S 79.1(12) . 2_655
C4S C3S C4S 100(2) . 2_655
O2S C3S C3S 128.4(12) . 2_655
C4S C3S C3S 61.0(15) . 2_655
C4S C3S C3S 53.9(10) 2_655 2_655

loop_
_geom_bond_atom_site_label_1
_geom_bond_atom_site_label_2
_geom_bond_distance
_geom_bond_site_symmetry_2
O3S C5S 1.49(4) .
O3S C5S 1.49(4) 2_756
C5S O7W 1.55(4) 2_756
C5S C5S 1.88(6) 2_756
C5S Na4 3.05(3) 2_756
O14W O7W 1.67(2) 2_756
O14W Na3 2.74(2) .
Na3 O5W 2.223(15) .
Na3 O6W 2.315(14) .
Na3 O4W 2.390(12) .
Na3 O10 2.564(9) 2_656
Na3 O3 2.702(11) .
Na3 Na4 3.506(10) .
Na4 O9W 2.255(11) .
Na4 O7W 2.302(18) .
Na4 O8W 2.334(11) .
Na4 O6W 2.479(14) .
Na4 O5W 2.572(13) .
Na4 O10W 2.597(15) .
Na4 C5S 3.05(3) 2_756
C1S O1S 1.23(2) .
C1S C2S 1.39(2) .
O1W Mn1 2.199(7) .
O2W Na1 2.329(8) .
O3W Na1 2.311(10) .
O7W C5S 1.55(4) 2_756
O7W O14W 1.67(2) 2_756
Mn1 O1 2.156(4) .
Mn1 O4 2.207(5) .
Mn1 O16 2.269(4) 5_656
Mn1 O2 2.271(5) .
Mn1 O15 2.276(5) .
Mn1 N1 2.334(5) .
Mn1 Na1 3.630(3) .
Mn2 O8 2.125(4) .
Mn2 O9 2.169(5) .
Mn2 O11 2.178(6) .
Mn2 O15 2.185(4) 5_656
Mn2 O2 2.191(5) 5_656
Mn2 N3 2.292(5) .
Mn2 Na1 3.676(3) .
Na1 O8 2.286(5) .
Na1 O16 2.298(5) 5_656
Na1 O4 2.347(6) .
O1 C1 1.296(7) .
O2 C9 1.276(8) .
O2 Mn2 2.191(5) 5_656
O3 C9 1.242(10) .
O4 C11 1.273(9) .
O5 C11 1.239(10) .
O6 N2 1.231(6) .
O7 N2 1.244(6) .
O8 C13 1.305(7) .
O9 C21 1.271(8) .
O10 C21 1.255(9) .
O10 Na3 2.564(9) 2_656
O11 C23 1.262(9) .
O12 C23 1.247(10) .
O13 N4 1.232(7) .
O14 N4 1.251(6) .
O15 C24 1.256(7) .
O15 Mn2 2.185(4) 5_656
O16 C24 1.227(8) .
O16 Mn1 2.269(4) 5_656
O16 Na1 2.298(5) 5_656
N1 C10 1.468(11) .
N1 C8 1.476(8) .
N1 C7 1.486(8) .
N2 C4 1.421(8) .
N3 C20 1.460(8) .
N3 C22 1.477(8) .
N3 C19 1.505(8) .
N4 C16 1.428(7) .
C1 C2 1.430(8) .
C1 C6 1.437(7) .
C2 C3 1.373(8) .
C2 C7 1.504(8) .
C3 C4 1.392(8) .
C4 C5 1.391(8) .
C5 C6 1.382(8) .
C6 C12 1.510(7) .
C8 C9 1.526(13) .
C10 C11 1.509(12) .
C12 C14 1.514(7) .
C13 C18 1.420(8) .
C13 C14 1.432(8) .
C14 C15 1.377(8) .
C15 C16 1.401(8) .
C16 C17 1.387(8) .
C17 C18 1.375(8) .
C18 C19 1.506(8) .
C20 C21 1.509(9) .
C22 C23 1.524(10) .
C24 C24 1.565(13) 5_656
C4S C3S 1.503(10) .
C4S C3S 1.63(3) 2_655
C3S O2S 1.466(10) .
C3S C4S 1.63(3) 2_655
C3S C3S 1.69(3) 2_655

loop_
_geom_hbond_atom_site_label_D
_geom_hbond_atom_site_label_H
_geom_hbond_atom_site_label_A
_geom_hbond_distance_DH
_geom_hbond_distance_HA
_geom_hbond_distance_DA
_geom_hbond_angle_DHA
_geom_hbond_site_symmetry_A
O1W H11W O9 0.849(11) 2.61(11) 3.218(12) 129(12) 5_656
O2W H21W O5 0.851(11) 2.08(8) 2.793(11) 141(11) .
